data_4029104
loop_
_publ_author_name
'Li, Tian-Ren'
'Duan, Shu-Wen'
'Ding, Wei'
'Liu, Yi-Yin'
'Chen, Jia-Rong'
'Lu, Liang-Qiu'
'Xiao, Wen-Jing'

_publ_section_title
;
 Synthesis of CF3-Containing 3,3'-Cyclopropyl Spirooxindoles by Sequential
 [3 + 2] Cycloaddition/Ring Contraction of Ylideneoxindoles with
 2,2,2-Trifluorodiazoethane.
;
_journal_issue 5
_journal_name_full 'The Journal of organic chemistry'
_journal_page_first 2296
_journal_page_last 2302
_journal_paper_doi 10.1021/jo500019a
_journal_volume 79
_journal_year 2014
_chemical_formula_sum 'C15 H14 F3 N3 O3'
_chemical_formula_weight 341.29
_chemical_name_systematic
; 
 ? 
;
_space_group_IT_number 14
_symmetry_cell_setting monoclinic
_symmetry_space_group_name_Hall '-P 2yn'
_symmetry_space_group_name_H-M 'P 1 21/n 1'
_atom_sites_solution_hydrogens geom
_atom_sites_solution_primary direct
_atom_sites_solution_secondary difmap
_audit_creation_method SHELXL-97
_cell_angle_alpha 90.00
_cell_angle_beta 99.520(2)
_cell_angle_gamma 90.00
_cell_formula_units_Z 4
_cell_length_a 9.1016(14)
_cell_length_b 16.768(3)
_cell_length_c 10.7755(16)
_cell_measurement_reflns_used 4950
_cell_measurement_temperature 296(2)
_cell_measurement_theta_max 26.90
_cell_measurement_theta_min 2.27
_cell_volume 1621.9(5)
_computing_cell_refinement 'Bruker SAINT'
_computing_data_collection 'Bruker APEX2'
_computing_data_reduction 'Bruker SAINT'
_computing_molecular_graphics 'Bruker SHELXTL'
_computing_publication_material 'Bruker SHELXTL'
_computing_structure_refinement 'SHELXL-97 (Sheldrick, 1997)'
_computing_structure_solution 'SHELXS-97 (Sheldrick, 1990)'
_diffrn_ambient_temperature 296(2)
_diffrn_measured_fraction_theta_full 0.997
_diffrn_measured_fraction_theta_max 0.997
_diffrn_measurement_device_type 'Bruker APEX-II CCD'
_diffrn_measurement_method '\f and \w scans'
_diffrn_radiation_monochromator graphite
_diffrn_radiation_source 'fine-focus sealed tube'
_diffrn_radiation_type MoK\a
_diffrn_radiation_wavelength 0.71073
_diffrn_reflns_av_R_equivalents 0.0218
_diffrn_reflns_av_sigmaI/netI 0.0216
_diffrn_reflns_limit_h_max 11
_diffrn_reflns_limit_h_min -11
_diffrn_reflns_limit_k_max 20
_diffrn_reflns_limit_k_min -20
_diffrn_reflns_limit_l_max 13
_diffrn_reflns_limit_l_min -10
_diffrn_reflns_number 11624
_diffrn_reflns_theta_full 25.50
_diffrn_reflns_theta_max 25.50
_diffrn_reflns_theta_min 2.27
_diffrn_standards_number 0
_exptl_absorpt_coefficient_mu 0.121
_exptl_absorpt_correction_T_max 0.9880
_exptl_absorpt_correction_T_min 0.9856
_exptl_absorpt_correction_type none
_exptl_crystal_density_diffrn 1.398
_exptl_crystal_density_method 'not measured'
_exptl_crystal_F_000 704
_exptl_crystal_size_max 0.12
_exptl_crystal_size_mid 0.10
_exptl_crystal_size_min 0.10
_refine_diff_density_max 0.171
_refine_diff_density_min -0.132
_refine_diff_density_rms 0.032
_refine_ls_extinction_coef 0.0095(17)
_refine_ls_extinction_expression Fc^*^=kFc[1+0.001xFc^2^\l^3^/sin(2\q)]^-1/4^
_refine_ls_extinction_method SHELXL
_refine_ls_goodness_of_fit_ref 1.033
_refine_ls_hydrogen_treatment mixed
_refine_ls_matrix_type full
_refine_ls_number_parameters 240
_refine_ls_number_reflns 3001
_refine_ls_number_restraints 0
_refine_ls_restrained_S_all 1.033
_refine_ls_R_factor_all 0.0470
_refine_ls_R_factor_gt 0.0372
_refine_ls_shift/su_max 0.000
_refine_ls_shift/su_mean 0.000
_refine_ls_structure_factor_coef Fsqd
_refine_ls_weighting_details 'calc w=1/[\s^2^(Fo^2^)+(0.0665P)^2^+0.3037P] where P=(Fo^2^+2Fc^2^)/3'
_refine_ls_weighting_scheme calc
_refine_ls_wR_factor_gt 0.1110
_refine_ls_wR_factor_ref 0.1222
_reflns_number_gt 2449
_reflns_number_total 3001
_reflns_threshold_expression >2sigma(I)
_cod_data_source_file jo500019a_si_002.cif
_cod_data_source_block e:\121211d\work\mo_20121211d_0m
_cod_depositor_comments
;
The following automatic conversions were performed:

'_symmetry_cell_setting' value 'Monoclinic' changed to 'monoclinic'
according to
/usr/data/users/saulius/crontab/automatic-downloads/current/ACS/lib/dictionaries/cif_core.dic
dictionary named 'cif_core.dic' version 2.4.2 from 2011-04-26.

Automatic conversion script
Id: cif_fix_values 2281 2013-09-26 08:29:07Z andrius 
;
_cod_original_cell_volume 1621.9(4)
_cod_original_sg_symbol_H-M P2(1)/n
_cod_database_code 4029104

loop_
_symmetry_equiv_pos_as_xyz
'x, y, z'
'-x+1/2, y+1/2, -z+1/2'
'-x, -y, -z'
'x-1/2, -y-1/2, z-1/2'

loop_
_atom_site_label
_atom_site_type_symbol
_atom_site_fract_x
_atom_site_fract_y
_atom_site_fract_z
_atom_site_U_iso_or_equiv
_atom_site_adp_type
_atom_site_occupancy
_atom_site_symmetry_multiplicity
_atom_site_calc_flag
_atom_site_refinement_flags
_atom_site_disorder_assembly
_atom_site_disorder_group
C1 C 0.51125(17) 0.82732(9) 0.71985(15) 0.0487(4) Uani 1 1 d . . .
C2 C 0.56763(18) 0.77228(9) 0.81199(16) 0.0536(4) Uani 1 1 d . . .
C3 C 0.6514(2) 0.70807(11) 0.7858(2) 0.0711(5) Uani 1 1 d . . .
H3 H 0.6887 0.6714 0.8478 0.085 Uiso 1 1 calc R . .
C4 C 0.6779(3) 0.70023(12) 0.6638(2) 0.0822(6) Uani 1 1 d . . .
H4 H 0.7344 0.6574 0.6435 0.099 Uiso 1 1 calc R . .
C5 C 0.6230(3) 0.75387(12) 0.5719(2) 0.0798(6) Uani 1 1 d . . .
H5 H 0.6436 0.7472 0.4908 0.096 Uiso 1 1 calc R . .
C6 C 0.5366(2) 0.81833(10) 0.59858(17) 0.0634(5) Uani 1 1 d . . .
H6 H 0.4973 0.8542 0.5360 0.076 Uiso 1 1 calc R . .
N1 N 0.52677(17) 0.79376(8) 0.92776(13) 0.0573(4) Uani 1 1 d . . .
C8 C 0.44984(17) 0.86303(9) 0.91826(15) 0.0504(4) Uani 1 1 d . . .
C9 C 0.42559(16) 0.88936(9) 0.77940(14) 0.0454(3) Uani 1 1 d . . .
C10 C 0.5739(3) 0.75143(12) 1.04533(18) 0.0796(6) Uani 1 1 d . . .
H10A H 0.6800 0.7558 1.0690 0.119 Uiso 1 1 calc R . .
H10B H 0.5467 0.6962 1.0347 0.119 Uiso 1 1 calc R . .
H10C H 0.5262 0.7743 1.1100 0.119 Uiso 1 1 calc R . .
N2 N 0.26351(15) 0.88040(9) 0.72721(15) 0.0624(4) Uani 1 1 d . . .
N3 N 0.21250(16) 0.93922(10) 0.66519(16) 0.0693(4) Uani 1 1 d . . .
C13 C 0.32600(18) 1.00275(10) 0.66314(16) 0.0561(4) Uani 1 1 d . . .
H13 H 0.3572 1.0037 0.5803 0.067 Uiso 1 1 calc R . .
C14 C 0.45751(16) 0.97850(8) 0.76236(13) 0.0447(3) Uani 1 1 d . . .
H14 H 0.4506 1.0066 0.8409 0.054 Uiso 1 1 calc R . .
C15 C 0.60839(17) 0.99392(9) 0.72795(14) 0.0476(4) Uani 1 1 d . A .
C16 C 0.867(4) 0.9690(16) 0.802(3) 0.075(4) Uani 0.50 1 d P A 1
H16A H 0.9149 1.0130 0.8513 0.090 Uiso 0.50 1 calc PR A 1
H16B H 0.8777 0.9770 0.7142 0.090 Uiso 0.50 1 calc PR A 1
C17 C 0.9337(15) 0.8902(9) 0.8499(12) 0.122(4) Uani 0.50 1 d P A 1
H17A H 0.9304 0.8858 0.9382 0.184 Uiso 0.50 1 calc PR A 1
H17B H 1.0353 0.8873 0.8366 0.184 Uiso 0.50 1 calc PR A 1
H17C H 0.8777 0.8474 0.8056 0.184 Uiso 0.50 1 calc PR A 1
C17' C 0.9515(14) 0.9163(8) 0.8981(10) 0.098(3) Uani 0.50 1 d P A 2
H17D H 0.9382 0.9428 0.9745 0.147 Uiso 0.50 1 calc PR A 2
H17E H 1.0551 0.9167 0.8907 0.147 Uiso 0.50 1 calc PR A 2
H17F H 0.9173 0.8623 0.8999 0.147 Uiso 0.50 1 calc PR A 2
C16' C 0.863(4) 0.9592(17) 0.787(3) 0.075(4) Uani 0.50 1 d P A 2
H16C H 0.9020 1.0124 0.7790 0.090 Uiso 0.50 1 calc PR A 2
H16D H 0.8661 0.9301 0.7097 0.090 Uiso 0.50 1 calc PR A 2
C18 C 0.2559(3) 1.08081(13) 0.6859(2) 0.0769(6) Uani 1 1 d . . .
F1 F 0.20609(17) 1.08318(8) 0.79479(14) 0.1034(5) Uani 1 1 d . . .
F2 F 0.14320(19) 1.09875(11) 0.59575(16) 0.1314(7) Uani 1 1 d . . .
F3 F 0.35454(18) 1.14040(7) 0.68967(13) 0.0985(5) Uani 1 1 d . . .
O1 O 0.40536(16) 0.89916(7) 1.00265(11) 0.0682(4) Uani 1 1 d . . .
O2 O 0.63190(14) 1.02857(8) 0.63563(12) 0.0685(4) Uani 1 1 d . . .
O3 O 0.71172(12) 0.96242(7) 0.81458(11) 0.0591(3) Uani 1 1 d . . .

loop_
_atom_site_aniso_label
_atom_site_aniso_U_11
_atom_site_aniso_U_22
_atom_site_aniso_U_33
_atom_site_aniso_U_23
_atom_site_aniso_U_13
_atom_site_aniso_U_12
C1 0.0542(8) 0.0411(7) 0.0527(9) -0.0045(6) 0.0138(7) -0.0034(6)
C2 0.0591(9) 0.0429(8) 0.0605(10) -0.0014(7) 0.0148(7) -0.0017(7)
C3 0.0793(12) 0.0473(9) 0.0893(14) 0.0035(9) 0.0212(10) 0.0100(8)
C4 0.0990(15) 0.0510(10) 0.1074(17) -0.0076(11) 0.0483(13) 0.0086(10)
C5 0.1127(17) 0.0579(11) 0.0805(13) -0.0155(10) 0.0504(12) -0.0041(11)
C6 0.0860(12) 0.0503(9) 0.0574(10) -0.0055(7) 0.0223(9) -0.0037(8)
N1 0.0740(9) 0.0470(7) 0.0513(8) 0.0054(6) 0.0112(6) 0.0006(6)
C8 0.0561(9) 0.0474(8) 0.0504(9) -0.0002(7) 0.0169(7) -0.0085(7)
C9 0.0458(8) 0.0440(8) 0.0472(8) -0.0019(6) 0.0098(6) -0.0022(6)
C10 0.1104(17) 0.0635(11) 0.0613(11) 0.0148(9) 0.0035(11) 0.0005(11)
N2 0.0508(8) 0.0649(9) 0.0703(10) -0.0075(7) 0.0064(7) -0.0046(7)
N3 0.0532(8) 0.0775(10) 0.0741(10) -0.0057(8) 0.0010(7) 0.0027(7)
C13 0.0558(9) 0.0622(10) 0.0502(9) 0.0033(7) 0.0080(7) 0.0092(7)
C14 0.0512(8) 0.0421(7) 0.0412(8) -0.0007(6) 0.0090(6) 0.0030(6)
C15 0.0549(9) 0.0416(7) 0.0465(8) -0.0034(6) 0.0088(7) -0.0043(6)
C16 0.049(6) 0.087(8) 0.091(8) 0.012(5) 0.016(5) -0.002(4)
C17 0.075(6) 0.135(9) 0.166(13) 0.029(8) 0.048(7) 0.020(5)
C17' 0.060(3) 0.141(10) 0.091(5) 0.028(5) 0.007(4) 0.023(5)
C16' 0.049(6) 0.087(8) 0.091(8) 0.012(5) 0.016(5) -0.002(5)
C18 0.0836(13) 0.0710(13) 0.0762(13) 0.0127(10) 0.0134(10) 0.0262(11)
F1 0.1156(10) 0.0990(10) 0.1085(10) 0.0039(8) 0.0564(8) 0.0404(8)
F2 0.1227(12) 0.1285(13) 0.1284(13) 0.0148(10) -0.0222(10) 0.0696(11)
F3 0.1399(12) 0.0576(7) 0.1022(10) 0.0127(6) 0.0326(8) 0.0180(7)
O1 0.0945(9) 0.0617(7) 0.0561(7) -0.0025(6) 0.0349(7) -0.0037(6)
O2 0.0715(8) 0.0744(8) 0.0614(7) 0.0148(6) 0.0165(6) -0.0109(6)
O3 0.0481(6) 0.0676(7) 0.0616(7) 0.0082(6) 0.0093(5) 0.0005(5)

loop_
_atom_type_symbol
_atom_type_description
_atom_type_scat_dispersion_real
_atom_type_scat_dispersion_imag
_atom_type_scat_source
C C 0.0033 0.0016 'International Tables Vol C Tables 4.2.6.8 and 6.1.1.4'
H H 0.0000 0.0000 'International Tables Vol C Tables 4.2.6.8 and 6.1.1.4'
O O 0.0106 0.0060 'International Tables Vol C Tables 4.2.6.8 and 6.1.1.4'
N N 0.0061 0.0033 'International Tables Vol C Tables 4.2.6.8 and 6.1.1.4'
F F 0.0171 0.0103 'International Tables Vol C Tables 4.2.6.8 and 6.1.1.4'

loop_
_geom_angle_atom_site_label_1
_geom_angle_atom_site_label_2
_geom_angle_atom_site_label_3
_geom_angle
C6 C1 C2 120.45(15)
C6 C1 C9 131.47(15)
C2 C1 C9 108.07(13)
C3 C2 C1 121.66(16)
C3 C2 N1 128.27(16)
C1 C2 N1 110.06(13)
C2 C3 C4 117.37(18)
C2 C3 H3 121.3
C4 C3 H3 121.3
C5 C4 C3 121.70(17)
C5 C4 H4 119.2
C3 C4 H4 119.2
C4 C5 C6 120.72(18)
C4 C5 H5 119.6
C6 C5 H5 119.6
C1 C6 C5 118.09(18)
C1 C6 H6 121.0
C5 C6 H6 121.0
C8 N1 C2 111.26(13)
C8 N1 C10 124.08(15)
C2 N1 C10 124.39(15)
O1 C8 N1 127.14(15)
O1 C8 C9 124.85(15)
N1 C8 C9 108.01(13)
N2 C9 C1 108.55(12)
N2 C9 C14 104.26(12)
C1 C9 C14 119.91(12)
N2 C9 C8 108.06(12)
C1 C9 C8 102.41(12)
C14 C9 C8 113.24(12)
N1 C10 H10A 109.5
N1 C10 H10B 109.5
H10A C10 H10B 109.5
N1 C10 H10C 109.5
H10A C10 H10C 109.5
H10B C10 H10C 109.5
N3 N2 C9 112.40(14)
N2 N3 C13 112.30(14)
N3 C13 C18 107.97(15)
N3 C13 C14 105.41(13)
C18 C13 C14 115.21(15)
N3 C13 H13 109.4
C18 C13 H13 109.4
C14 C13 H13 109.4
C15 C14 C13 115.16(13)
C15 C14 C9 113.24(12)
C13 C14 C9 101.60(12)
C15 C14 H14 108.8
C13 C14 H14 108.8
C9 C14 H14 108.8
O2 C15 O3 125.11(15)
O2 C15 C14 125.64(15)
O3 C15 C14 109.25(13)
O3 C16 C17 104(2)
O3 C16 H16A 111.0
C17 C16 H16A 111.0
O3 C16 H16B 111.0
C17 C16 H16B 111.0
H16A C16 H16B 109.0
C16' C17' H17D 109.5
C16' C17' H17E 109.5
H17D C17' H17E 109.5
C16' C17' H17F 109.5
H17D C17' H17F 109.5
H17E C17' H17F 109.5
O3 C16' C17' 105(2)
O3 C16' H16C 110.8
C17' C16' H16C 110.8
O3 C16' H16D 110.8
C17' C16' H16D 110.8
H16C C16' H16D 108.9
F2 C18 F1 107.78(19)
F2 C18 F3 106.63(18)
F1 C18 F3 106.06(19)
F2 C18 C13 112.20(19)
F1 C18 C13 112.91(16)
F3 C18 C13 110.86(17)
C15 O3 C16 119.6(12)
C15 O3 C16' 117.3(11)
C16 O3 C16' 8.9(19)

loop_
_geom_bond_atom_site_label_1
_geom_bond_atom_site_label_2
_geom_bond_distance
C1 C6 1.372(2)
C1 C2 1.390(2)
C1 C9 1.506(2)
C2 C3 1.375(2)
C2 N1 1.406(2)
C3 C4 1.382(3)
C3 H3 0.9300
C4 C5 1.369(3)
C4 H4 0.9300
C5 C6 1.394(3)
C5 H5 0.9300
C6 H6 0.9300
N1 C8 1.351(2)
N1 C10 1.454(2)
C8 O1 1.2164(19)
C8 C9 1.540(2)
C9 N2 1.497(2)
C9 C14 1.540(2)
C10 H10A 0.9600
C10 H10B 0.9600
C10 H10C 0.9600
N2 N3 1.238(2)
N3 C13 1.487(2)
C13 C18 1.494(3)
C13 C14 1.522(2)
C13 H13 0.9800
C14 C15 1.503(2)
C14 H14 0.9800
C15 O2 1.2014(19)
C15 O3 1.3208(19)
C16 O3 1.45(4)
C16 C17 1.51(3)
C16 H16A 0.9700
C16 H16B 0.9700
C17 H17A 0.9600
C17 H17B 0.9600
C17 H17C 0.9600
C17' C16' 1.51(3)
C17' H17D 0.9600
C17' H17E 0.9600
C17' H17F 0.9600
C16' O3 1.46(4)
C16' H16C 0.9700
C16' H16D 0.9700
C18 F2 1.326(3)
C18 F1 1.326(3)
C18 F3 1.339(3)

loop_
_geom_torsion_atom_site_label_1
_geom_torsion_atom_site_label_2
_geom_torsion_atom_site_label_3
_geom_torsion_atom_site_label_4
_geom_torsion
C6 C1 C2 C3 0.8(3)
C9 C1 C2 C3 179.96(16)
C6 C1 C2 N1 -179.70(15)
C9 C1 C2 N1 -0.53(17)
C1 C2 C3 C4 0.1(3)
N1 C2 C3 C4 -179.32(18)
C2 C3 C4 C5 -0.2(3)
C3 C4 C5 C6 -0.6(3)
C2 C1 C6 C5 -1.5(3)
C9 C1 C6 C5 179.51(17)
C4 C5 C6 C1 1.5(3)
C3 C2 N1 C8 177.03(17)
C1 C2 N1 C8 -2.43(19)
C3 C2 N1 C10 2.8(3)
C1 C2 N1 C10 -176.62(16)
C2 N1 C8 O1 -176.23(16)
C10 N1 C8 O1 -2.0(3)
C2 N1 C8 C9 4.24(17)
C10 N1 C8 C9 178.45(15)
C6 C1 C9 N2 67.7(2)
C2 C1 C9 N2 -111.30(14)
C6 C1 C9 C14 -51.8(2)
C2 C1 C9 C14 129.17(14)
C6 C1 C9 C8 -178.13(17)
C2 C1 C9 C8 2.82(15)
O1 C8 C9 N2 -69.33(19)
N1 C8 C9 N2 110.22(14)
O1 C8 C9 C1 176.20(15)
N1 C8 C9 C1 -4.26(15)
O1 C8 C9 C14 45.6(2)
N1 C8 C9 C14 -134.82(13)
C1 C9 N2 N3 -115.22(16)
C14 C9 N2 N3 13.68(18)
C8 C9 N2 N3 134.42(15)
C9 N2 N3 C13 -1.5(2)
N2 N3 C13 C18 -135.19(17)
N2 N3 C13 C14 -11.55(19)
N3 C13 C14 C15 141.15(13)
C18 C13 C14 C15 -99.93(18)
N3 C13 C14 C9 18.36(15)
C18 C13 C14 C9 137.28(16)
N2 C9 C14 C15 -143.01(12)
C1 C9 C14 C15 -21.35(19)
C8 C9 C14 C15 99.77(15)
N2 C9 C14 C13 -18.92(14)
C1 C9 C14 C13 102.74(15)
C8 C9 C14 C13 -136.14(13)
C13 C14 C15 O2 6.2(2)
C9 C14 C15 O2 122.52(17)
C13 C14 C15 O3 -173.02(13)
C9 C14 C15 O3 -56.69(16)
N3 C13 C18 F2 -63.1(2)
C14 C13 C18 F2 179.41(18)
N3 C13 C18 F1 58.9(2)
C14 C13 C18 F1 -58.5(2)
N3 C13 C18 F3 177.79(15)
C14 C13 C18 F3 60.3(2)
O2 C15 O3 C16 0.3(11)
C14 C15 O3 C16 179.5(11)
O2 C15 O3 C16' -9.5(12)
C14 C15 O3 C16' 169.7(12)
C17 C16 O3 C15 -142.8(11)
C17 C16 O3 C16' -65(14)
C17' C16' O3 C15 -176.7(9)
C17' C16' O3 C16 76(15)
